data_7011206
loop_
_publ_author_name
'Marcus L. Cole'
'Cameron Jones'
'Peter C. Junk'

_publ_section_title
;
 Ether and crown ether adduct complexes of sodium and potassium
 cyclopentadienide and methylcyclopentadienide---molecular structures
 of [Na(dme)Cp]\\infty , [K(dme)0.5Cp]\\infty , [Na(15-crown-5)Cp],
 [Na(18-crown-6)CpMe] and the &#x201C;naked Cp&#x2212;&#x201D; complex
 [K(15-crown-5)2][Cp]
;
_journal_issue 6
_journal_name_full 'J. Chem. Soc., Dalton Trans.'
_journal_page_first 896
_journal_page_last 905
_journal_paper_doi 10.1039/b109124g
_journal_year 2002
_chemical_formula_sum 'C9 H15 Na O2'
_chemical_formula_weight 178.20
_space_group_IT_number 33
_symmetry_space_group_name_Hall 'P 2c -2n'
_symmetry_space_group_name_H-M 'P n a 21'
_atom_sites_solution_hydrogens geom
_atom_sites_solution_primary direct
_atom_sites_solution_secondary difmap
_audit_creation_method SHELXL-97
_cell_angle_alpha 90.00
_cell_angle_beta 90.00
_cell_angle_gamma 90.00
_cell_formula_units_Z 8
_cell_length_a 29.799(13)
_cell_length_b 8.149(3)
_cell_length_c 9.379(4)
_cell_measurement_temperature 296(2)
_cell_volume 2277.5(16)
_computing_structure_refinement 'SHELXL-97 (Sheldrick, 1997)'
_computing_structure_solution 'SHELXS-97 (Sheldrick, 1990)'
_diffrn_ambient_temperature 296(2)
_diffrn_measured_fraction_theta_full 0.993
_diffrn_measured_fraction_theta_max 0.993
_diffrn_radiation_monochromator graphite
_diffrn_radiation_source 'fine-focus sealed tube'
_diffrn_radiation_type MoK\a
_diffrn_radiation_wavelength 0.71073
_diffrn_reflns_av_R_equivalents 0.1673
_diffrn_reflns_av_sigmaI/netI 0.1724
_diffrn_reflns_limit_h_max 33
_diffrn_reflns_limit_h_min -30
_diffrn_reflns_limit_k_max 8
_diffrn_reflns_limit_k_min -9
_diffrn_reflns_limit_l_max 10
_diffrn_reflns_limit_l_min -10
_diffrn_reflns_number 10030
_diffrn_reflns_theta_full 23.32
_diffrn_reflns_theta_max 23.32
_diffrn_reflns_theta_min 1.37
_exptl_absorpt_coefficient_mu 0.103
_exptl_absorpt_correction_T_max 0.9898
_exptl_absorpt_correction_T_min 0.9697
_exptl_crystal_density_diffrn 1.039
_exptl_crystal_density_method 'not measured'
_exptl_crystal_F_000 768
_exptl_crystal_size_max 0.30
_exptl_crystal_size_mid 0.10
_exptl_crystal_size_min 0.10
_refine_diff_density_max 0.169
_refine_diff_density_min -0.144
_refine_diff_density_rms 0.039
_refine_ls_abs_structure_details 'Flack H D (1983), Acta Cryst. A39, 876-881'
_refine_ls_abs_structure_Flack 3(2)
_refine_ls_extinction_method none
_refine_ls_goodness_of_fit_ref 0.803
_refine_ls_hydrogen_treatment mixed
_refine_ls_matrix_type full
_refine_ls_number_parameters 221
_refine_ls_number_reflns 3239
_refine_ls_number_restraints 1
_refine_ls_restrained_S_all 0.803
_refine_ls_R_factor_all 0.2679
_refine_ls_R_factor_gt 0.0696
_refine_ls_shift/su_max 1.289
_refine_ls_shift/su_mean 0.218
_refine_ls_structure_factor_coef Fsqd
_refine_ls_weighting_details 'calc w=1/[\s^2^(Fo^2^)+(0.0867P)^2^+0.0000P] where P=(Fo^2^+2Fc^2^)/3'
_refine_ls_weighting_scheme calc
_refine_ls_wR_factor_gt 0.1538
_refine_ls_wR_factor_ref 0.2395
_reflns_number_gt 749
_reflns_number_total 3239
_reflns_threshold_expression >2sigma(I)
_cod_data_source_file b109124g.txt
_cod_data_source_block COMPOUND_1#d:\junkie\xtals\bonocpxs\marcus\nacpdme\pj269
_cod_original_cell_volume 2277.7(17)
_cod_database_code 7011206

loop_
_symmetry_equiv_pos_as_xyz
'x, y, z'
'-x, -y, z+1/2'
'-x+1/2, y+1/2, z+1/2'
'x+1/2, -y+1/2, z'

loop_
_atom_site_label
_atom_site_type_symbol
_atom_site_fract_x
_atom_site_fract_y
_atom_site_fract_z
_atom_site_U_iso_or_equiv
_atom_site_adp_type
_atom_site_occupancy
_atom_site_symmetry_multiplicity
_atom_site_calc_flag
_atom_site_refinement_flags
_atom_site_disorder_assembly
_atom_site_disorder_group
Na1 Na 0.15297(10) 0.3449(3) 0.3540(9) 0.0905(11) Uani 1 1 d . . .
O1 O 0.1875(3) 0.6173(9) 0.356(2) 0.144(3) Uani 1 1 d . . .
C1 C 0.0910(10) 0.338(6) 0.126(4) 0.23(2) Uani 1 1 d . . .
H1 H 0.0627 0.3836 0.1412 0.278 Uiso 1 1 calc R . .
Na2 Na 0.09565(11) 0.2204(3) 0.8538(9) 0.0918(12) Uani 1 1 d . . .
O2 O 0.2353(3) 0.3294(13) 0.362(2) 0.158(4) Uani 1 1 d . . .
C2 C 0.1058(10) 0.177(4) 0.154(2) 0.165(13) Uani 1 1 d . . .
H2 H 0.0901 0.0937 0.2006 0.198 Uiso 1 1 calc R . .
O3 O 0.0131(3) 0.2306(12) 0.850(2) 0.159(4) Uani 1 1 d . . .
C3 C 0.1489(9) 0.168(3) 0.097(2) 0.115(10) Uani 1 1 d . . .
H3 H 0.1658 0.0721 0.0876 0.139 Uiso 1 1 calc R . .
O4 O 0.0627(3) -0.0534(11) 0.855(3) 0.157(3) Uani 1 1 d . . .
C4 C 0.1610(7) 0.304(3) 0.0613(19) 0.101(6) Uani 1 1 d . . .
H4 H 0.1901 0.3263 0.0305 0.122 Uiso 1 1 calc R . .
C5 C 0.1305(12) 0.415(3) 0.069(2) 0.129(9) Uani 1 1 d . . .
H5 H 0.1334 0.5246 0.0434 0.155 Uiso 1 1 calc R . .
C6 C 0.0878(7) 0.289(4) 0.5638(15) 0.100(6) Uani 1 1 d . . .
H6 H 0.0579 0.2908 0.5353 0.120 Uiso 1 1 calc R . .
C7 C 0.1109(10) 0.155(3) 0.5618(17) 0.107(8) Uani 1 1 d . . .
H7 H 0.1008 0.0532 0.5296 0.129 Uiso 1 1 calc R . .
C8 C 0.1507(8) 0.186(4) 0.613(3) 0.142(13) Uani 1 1 d . . .
H8 H 0.1744 0.1126 0.6207 0.170 Uiso 1 1 calc R . .
C9 C 0.1511(12) 0.359(4) 0.6553(18) 0.158(14) Uani 1 1 d . . .
H9 H 0.1734 0.4185 0.7017 0.190 Uiso 1 1 calc R . .
C10 C 0.1069(11) 0.414(4) 0.605(2) 0.147(10) Uani 1 1 d . . .
H10 H 0.0957 0.5204 0.6043 0.177 Uiso 1 1 calc R . .
C11 C 0.1635(5) 0.7621(13) 0.387(5) 0.202(12) Uani 1 1 d . . .
H11A H 0.1468 0.7476 0.4737 0.303 Uiso 1 1 calc R . .
H11B H 0.1433 0.7858 0.3103 0.303 Uiso 1 1 calc R . .
H11C H 0.1842 0.8516 0.3985 0.303 Uiso 1 1 calc R . .
C12 C 0.2331(6) 0.6131(18) 0.349(4) 0.188(7) Uani 1 1 d . . .
H12A H 0.2444 0.6891 0.4205 0.226 Uiso 1 1 calc R . .
H12B H 0.2417 0.6565 0.2570 0.226 Uiso 1 1 calc R . .
C13 C 0.2556(5) 0.468(2) 0.368(3) 0.207(11) Uani 1 1 d . . .
H13A H 0.2792 0.4648 0.2964 0.249 Uiso 1 1 calc R . .
H13B H 0.2703 0.4733 0.4597 0.249 Uiso 1 1 calc R . .
C14 C 0.2603(4) 0.1889(15) 0.381(4) 0.183(9) Uani 1 1 d . . .
H14A H 0.2900 0.2057 0.3436 0.275 Uiso 1 1 calc R . .
H14B H 0.2463 0.0994 0.3312 0.275 Uiso 1 1 calc R . .
H14C H 0.2621 0.1637 0.4805 0.275 Uiso 1 1 calc R . .
C15 C -0.0113(5) 0.3726(16) 0.886(4) 0.219(12) Uani 1 1 d . . .
H15A H -0.0333 0.3937 0.8131 0.328 Uiso 1 1 calc R . .
H15B H 0.0089 0.4642 0.8923 0.328 Uiso 1 1 calc R . .
H15C H -0.0261 0.3569 0.9755 0.328 Uiso 1 1 calc R . .
C16 C -0.0057(5) 0.090(2) 0.880(3) 0.197(11) Uani 1 1 d . . .
H16A H -0.0341 0.0848 0.8293 0.236 Uiso 1 1 calc R . .
H16B H -0.0125 0.0884 0.9811 0.236 Uiso 1 1 calc R . .
C17 C 0.0193(7) -0.0558(19) 0.847(5) 0.199(9) Uani 1 1 d . . .
H17A H 0.0088 -0.1420 0.9098 0.238 Uiso 1 1 calc R . .
H17B H 0.0114 -0.0881 0.7505 0.238 Uiso 1 1 calc R . .
C18 C 0.0874(6) -0.1993(13) 0.859(4) 0.252(11) Uani 1 1 d . . .
H18A H 0.0852 -0.2463 0.9531 0.378 Uiso 1 1 calc R . .
H18B H 0.1183 -0.1766 0.8380 0.378 Uiso 1 1 calc R . .
H18C H 0.0756 -0.2752 0.7906 0.378 Uiso 1 1 calc R . .

loop_
_atom_site_aniso_label
_atom_site_aniso_U_11
_atom_site_aniso_U_22
_atom_site_aniso_U_33
_atom_site_aniso_U_23
_atom_site_aniso_U_13
_atom_site_aniso_U_12
Na1 0.084(2) 0.105(2) 0.083(2) 0.004(6) -0.002(5) -0.0038(19)
O1 0.122(7) 0.112(6) 0.198(8) 0.022(16) 0.011(17) -0.029(5)
C1 0.11(2) 0.38(5) 0.21(3) -0.16(3) -0.09(2) 0.15(3)
Na2 0.085(2) 0.108(2) 0.083(3) 0.015(6) -0.007(5) -0.0097(18)
O2 0.086(6) 0.166(8) 0.221(12) 0.084(15) 0.003(13) -0.011(6)
C2 0.099(19) 0.30(4) 0.099(15) 0.070(19) 0.015(14) -0.10(2)
O3 0.078(6) 0.172(8) 0.226(12) 0.039(19) -0.013(14) 0.002(5)
C3 0.19(3) 0.079(14) 0.080(14) -0.013(11) -0.030(15) -0.016(14)
O4 0.125(7) 0.142(7) 0.205(8) -0.003(18) 0.006(19) -0.038(6)
C4 0.091(14) 0.132(17) 0.081(12) 0.006(12) -0.001(9) 0.012(15)
C5 0.20(3) 0.087(12) 0.103(15) 0.012(13) -0.072(17) -0.007(16)
C6 0.099(15) 0.150(16) 0.052(9) -0.035(11) 0.011(9) -0.018(15)
C7 0.15(3) 0.082(11) 0.091(14) 0.013(10) 0.044(15) 0.016(14)
C8 0.059(15) 0.24(4) 0.13(2) 0.065(19) 0.006(12) 0.061(18)
C9 0.25(4) 0.18(3) 0.040(11) -0.026(14) 0.019(16) -0.11(2)
C10 0.22(3) 0.14(2) 0.083(15) 0.039(15) 0.010(16) 0.04(2)
C11 0.199(16) 0.102(8) 0.30(3) 0.03(2) 0.02(2) 0.028(9)
C12 0.159(16) 0.171(14) 0.236(19) 0.04(3) 0.00(3) -0.096(12)
C13 0.112(13) 0.182(16) 0.33(3) 0.11(3) -0.11(2) -0.051(12)
C14 0.117(11) 0.196(12) 0.24(3) 0.07(2) 0.024(18) 0.052(10)
C15 0.176(15) 0.184(12) 0.30(3) -0.02(2) -0.05(2) 0.093(12)
C16 0.127(16) 0.26(2) 0.20(3) 0.06(2) 0.059(18) -0.086(16)
C17 0.20(2) 0.147(13) 0.25(2) 0.03(3) -0.01(4) -0.070(15)
C18 0.32(2) 0.076(8) 0.35(3) 0.00(3) -0.09(4) 0.059(10)

loop_
_atom_type_symbol
_atom_type_description
_atom_type_scat_dispersion_real
_atom_type_scat_dispersion_imag
_atom_type_scat_source
C C 0.0033 0.0016 'International Tables Vol C Tables 4.2.6.8 and 6.1.1.4'
H H 0.0000 0.0000 'International Tables Vol C Tables 4.2.6.8 and 6.1.1.4'
O O 0.0106 0.0060 'International Tables Vol C Tables 4.2.6.8 and 6.1.1.4'
Na Na 0.0362 0.0249 'International Tables Vol C Tables 4.2.6.8 and 6.1.1.4'

loop_
_geom_angle_atom_site_label_1
_geom_angle_atom_site_label_2
_geom_angle_atom_site_label_3
_geom_angle
_geom_angle_site_symmetry_1
_geom_angle_site_symmetry_3
_geom_angle_publ_flag
O1 Na1 O2 68.1(3) . . ?
O1 Na1 C2 133.0(8) . . ?
O2 Na1 C2 120.7(9) . . ?
O1 Na1 C8 115.4(10) . . ?
O2 Na1 C8 88.5(6) . . ?
C2 Na1 C8 111.1(9) . . ?
O1 Na1 C4 94.7(8) . . ?
O2 Na1 C4 86.4(7) . . ?
C2 Na1 C4 45.7(6) . . ?
C8 Na1 C4 144.9(10) . . ?
O1 Na1 C10 90.9(9) . . ?
O2 Na1 C10 118.6(9) . . ?
C2 Na1 C10 115.5(10) . . ?
C8 Na1 C10 48.4(7) . . ?
C4 Na1 C10 154.6(8) . . ?
O1 Na1 C7 133.4(7) . . ?
O2 Na1 C7 113.6(8) . . ?
C2 Na1 C7 88.2(5) . . ?
C8 Na1 C7 27.3(5) . . ?
C4 Na1 C7 131.5(7) . . ?
C10 Na1 C7 45.5(7) . . ?
O1 Na1 C6 115.6(7) . . ?
O2 Na1 C6 131.5(7) . . ?
C2 Na1 C6 92.5(6) . . ?
C8 Na1 C6 44.5(6) . . ?
C4 Na1 C6 137.3(6) . . ?
C10 Na1 C6 25.4(6) . . ?
C7 Na1 C6 26.7(6) . . ?
O1 Na1 C3 119.5(8) . . ?
O2 Na1 C3 92.4(7) . . ?
C2 Na1 C3 29.1(6) . . ?
C8 Na1 C3 120.9(8) . . ?
C4 Na1 C3 25.1(5) . . ?
C10 Na1 C3 143.9(9) . . ?
C7 Na1 C3 107.1(7) . . ?
C6 Na1 C3 119.2(7) . . ?
O1 Na1 C5 85.7(7) . . ?
O2 Na1 C5 106.1(9) . . ?
C2 Na1 C5 47.4(7) . . ?
C8 Na1 C5 158.1(9) . . ?
C4 Na1 C5 26.6(7) . . ?
C10 Na1 C5 130.1(8) . . ?
C7 Na1 C5 132.0(8) . . ?
C6 Na1 C5 122.3(9) . . ?
C3 Na1 C5 44.0(6) . . ?
O1 Na1 C9 87.8(8) . . ?
O2 Na1 C9 89.6(9) . . ?
C2 Na1 C9 134.5(6) . . ?
C8 Na1 C9 30.4(7) . . ?
C4 Na1 C9 174.0(10) . . ?
C10 Na1 C9 30.3(7) . . ?
C7 Na1 C9 46.8(6) . . ?
C6 Na1 C9 44.9(7) . . ?
C3 Na1 C9 151.2(9) . . ?
C5 Na1 C9 159.3(11) . . ?
O1 Na1 C1 107.4(12) . . ?
O2 Na1 C1 132.4(9) . . ?
C2 Na1 C1 29.5(8) . . ?
C8 Na1 C1 130.0(11) . . ?
C4 Na1 C1 46.1(8) . . ?
C10 Na1 C1 108.7(9) . . ?
C7 Na1 C1 102.9(11) . . ?
C6 Na1 C1 94.3(9) . . ?
C3 Na1 C1 46.7(7) . . ?
C5 Na1 C1 29.5(9) . . ?
C9 Na1 C1 138.0(10) . . ?
C12 O1 C11 122.5(11) . . ?
C12 O1 Na1 113.4(7) . . ?
C11 O1 Na1 123.2(8) . . ?
C2 C1 C5 102.6(19) . . ?
C2 C1 Na2 80.1(15) . 1_554 ?
C5 C1 Na2 76.4(16) . 1_554 ?
C2 C1 Na1 71.0(15) . . ?
C5 C1 Na1 74.7(13) . . ?
Na2 C1 Na1 132.9(9) 1_554 . ?
O4 Na2 O3 68.1(3) . . ?
O4 Na2 C1 107.4(13) . 1_556 ?
O3 Na2 C1 87.1(8) . 1_556 ?
O4 Na2 C9 128.6(9) . . ?
O3 Na2 C9 125.5(10) . . ?
C1 Na2 C9 121.5(11) 1_556 . ?
O4 Na2 C5 132.3(9) . 1_556 ?
O3 Na2 C5 111.4(9) . 1_556 ?
C1 Na2 C5 30.2(8) 1_556 1_556 ?
C9 Na2 C5 92.0(6) . 1_556 ?
O4 Na2 C6 98.7(8) . . ?
O3 Na2 C6 84.1(7) . . ?
C1 Na2 C6 146.9(10) 1_556 . ?
C9 Na2 C6 45.8(6) . . ?
C5 Na2 C6 129.0(8) 1_556 . ?
O4 Na2 C8 98.5(10) . . ?
O3 Na2 C8 125.3(8) . . ?
C1 Na2 C8 144.8(10) 1_556 . ?
C9 Na2 C8 30.6(7) . . ?
C5 Na2 C8 115.2(10) 1_556 . ?
C6 Na2 C8 44.2(6) . . ?
O4 Na2 C3 94.9(7) . 1_556 ?
O3 Na2 C3 125.4(8) . 1_556 ?
C1 Na2 C3 47.5(7) 1_556 1_556 ?
C9 Na2 C3 105.9(8) . 1_556 ?
C5 Na2 C3 44.3(7) 1_556 1_556 ?
C6 Na2 C3 150.4(7) . 1_556 ?
C8 Na2 C3 107.9(6) . 1_556 ?
O4 Na2 C7 83.9(8) . . ?
O3 Na2 C7 98.9(9) . . ?
C1 Na2 C7 168.6(11) 1_556 . ?
C9 Na2 C7 47.3(6) . . ?
C5 Na2 C7 139.1(7) 1_556 . ?
C6 Na2 C7 26.6(5) . . ?
C8 Na2 C7 26.8(5) . . ?
C3 Na2 C7 131.8(8) 1_556 . ?
O4 Na2 C4 119.7(8) . 1_556 ?
O3 Na2 C4 133.4(7) . 1_556 ?
C1 Na2 C4 46.3(7) 1_556 1_556 ?
C9 Na2 C4 87.3(6) . 1_556 ?
C5 Na2 C4 26.5(7) 1_556 1_556 ?
C6 Na2 C4 132.8(6) . 1_556 ?
C8 Na2 C4 100.1(8) . 1_556 ?
C3 Na2 C4 24.9(5) 1_556 1_556 ?
C7 Na2 C4 126.9(8) . 1_556 ?
O4 Na2 C10 123.9(10) . . ?
O3 Na2 C10 95.1(9) . . ?
C1 Na2 C10 125.5(12) 1_556 . ?
C9 Na2 C10 30.5(7) . . ?
C5 Na2 C10 103.8(9) 1_556 . ?
C6 Na2 C10 25.2(6) . . ?
C8 Na2 C10 47.4(7) . . ?
C3 Na2 C10 133.3(9) 1_556 . ?
C7 Na2 C10 44.7(7) . . ?
C4 Na2 C10 110.5(9) 1_556 . ?
O4 Na2 C2 85.7(9) . 1_556 ?
O3 Na2 C2 97.1(8) . 1_556 ?
C1 Na2 C2 29.2(8) 1_556 1_556 ?
C9 Na2 C2 131.3(7) . 1_556 ?
C5 Na2 C2 46.5(7) 1_556 1_556 ?
C6 Na2 C2 175.5(8) . 1_556 ?
C8 Na2 C2 136.0(8) . 1_556 ?
C3 Na2 C2 28.5(6) 1_556 1_556 ?
C7 Na2 C2 156.2(9) . 1_556 ?
C4 Na2 C2 44.0(6) 1_556 1_556 ?
C10 Na2 C2 150.3(10) . 1_556 ?
C13 O2 C14 118.0(12) . . ?
C13 O2 Na1 115.3(9) . . ?
C14 O2 Na1 125.9(8) . . ?
C3 C2 C1 105(2) . . ?
C3 C2 Na1 79.3(12) . . ?
C1 C2 Na1 79.5(16) . . ?
C3 C2 Na2 74.0(11) . 1_554 ?
C1 C2 Na2 70.6(16) . 1_554 ?
Na1 C2 Na2 132.3(8) . 1_554 ?
C16 O3 C15 116.9(16) . . ?
C16 O3 Na2 113.4(10) . . ?
C15 O3 Na2 122.7(9) . . ?
C4 C3 C2 109(2) . . ?
C4 C3 Na1 75.7(13) . . ?
C2 C3 Na1 71.5(12) . . ?
C4 C3 Na2 78.7(13) . 1_554 ?
C2 C3 Na2 77.5(12) . 1_554 ?
Na1 C3 Na2 129.8(8) . 1_554 ?
C17 O4 C18 121.0(12) . . ?
C17 O4 Na2 114.6(10) . . ?
C18 O4 Na2 124.4(8) . . ?
C3 C4 C5 115(3) . . ?
C3 C4 Na1 79.2(12) . . ?
C5 C4 Na1 78.2(13) . . ?
C3 C4 Na2 76.5(14) . 1_554 ?
C5 C4 Na2 74.0(14) . 1_554 ?
Na1 C4 Na2 130.4(8) . 1_554 ?
C4 C5 C1 107(3) . . ?
C4 C5 Na2 79.6(15) . 1_554 ?
C1 C5 Na2 73.4(15) . 1_554 ?
C4 C5 Na1 75.2(13) . . ?
C1 C5 Na1 75.8(15) . . ?
Na2 C5 Na1 131.8(9) 1_554 . ?
C10 C6 C7 117(2) . . ?
C10 C6 Na2 79.7(13) . . ?
C7 C6 Na2 78.5(13) . . ?
C10 C6 Na1 76.4(14) . . ?
C7 C6 Na1 76.1(11) . . ?
Na2 C6 Na1 131.3(8) . . ?
C6 C7 C8 108(2) . . ?
C6 C7 Na1 77.2(11) . . ?
C8 C7 Na1 74.8(12) . . ?
C6 C7 Na2 74.9(11) . . ?
C8 C7 Na2 75.7(12) . . ?
Na1 C7 Na2 130.1(8) . . ?
C7 C8 C9 107(2) . . ?
C7 C8 Na1 77.9(11) . . ?
C9 C8 Na1 77.7(12) . . ?
C7 C8 Na2 77.5(12) . . ?
C9 C8 Na2 71.9(13) . . ?
Na1 C8 Na2 132.7(8) . . ?
C8 C9 C10 101(2) . . ?
C8 C9 Na2 77.5(12) . . ?
C10 C9 Na2 78.6(14) . . ?
C8 C9 Na1 71.9(11) . . ?
C10 C9 Na1 73.1(11) . . ?
Na2 C9 Na1 132.5(9) . . ?
C6 C10 C9 105(3) . . ?
C6 C10 Na1 78.2(15) . . ?
C9 C10 Na1 76.6(13) . . ?
C6 C10 Na2 75.1(14) . . ?
C9 C10 Na2 70.9(12) . . ?
Na1 C10 Na2 130.0(10) . . ?
O1 C12 C13 120.3(13) . . ?
O2 C13 C12 121.6(14) . . ?
O3 C16 C17 117.3(18) . . ?
O4 C17 C16 120(2) . . ?

loop_
_geom_bond_atom_site_label_1
_geom_bond_atom_site_label_2
_geom_bond_distance
_geom_bond_site_symmetry_2
_geom_bond_publ_flag
Na1 O1 2.447(7) . ?
Na1 O2 2.457(8) . ?
Na1 C2 2.72(2) . ?
Na1 C8 2.75(2) . ?
Na1 C4 2.78(2) . ?
Na1 C10 2.78(2) . ?
Na1 C7 2.788(18) . ?
Na1 C6 2.802(18) . ?
Na1 C3 2.814(18) . ?
Na1 C5 2.81(2) . ?
Na1 C9 2.83(2) . ?
Na1 C1 2.82(3) . ?
O1 C12 1.361(13) . ?
O1 C11 1.409(15) . ?
C1 C2 1.41(4) . ?
C1 C5 1.43(4) . ?
C1 Na2 2.73(3) 1_554 ?
Na2 O4 2.438(8) . ?
Na2 O3 2.463(9) . ?
Na2 C1 2.73(3) 1_556 ?
Na2 C9 2.73(2) . ?
Na2 C5 2.77(2) 1_556 ?
Na2 C6 2.787(18) . ?
Na2 C8 2.81(2) . ?
Na2 C3 2.81(2) 1_556 ?
Na2 C7 2.828(19) . ?
Na2 C4 2.84(2) 1_556 ?
Na2 C10 2.84(2) . ?
Na2 C2 2.85(2) 1_556 ?
O2 C13 1.281(12) . ?
O2 C14 1.378(11) . ?
C2 C3 1.39(3) . ?
C2 Na2 2.85(2) 1_554 ?
O3 C16 1.304(14) . ?
O3 C15 1.405(17) . ?
C3 C4 1.22(3) . ?
C3 Na2 2.81(2) 1_554 ?
O4 C17 1.295(16) . ?
O4 C18 1.400(11) . ?
C4 C5 1.29(3) . ?
C4 Na2 2.84(2) 1_554 ?
C5 Na2 2.77(2) 1_554 ?
C6 C10 1.23(3) . ?
C6 C7 1.29(3) . ?
C7 C8 1.31(2) . ?
C8 C9 1.46(3) . ?
C9 C10 1.47(3) . ?
C12 C13 1.372(15) . ?
C16 C17 1.44(2) . ?
